data_1546803
loop_
_publ_author_name
'Wong, Ben Yiu-Wing'
'Wong, Hok-Lai'
'Wong, Yi-Chun'
'Au, Vonika Ka-Man'
'Chan, Mei-Yee'
'Yam, Vivian Wing-Wah'

_publ_section_title
;
 Multi-functional bis(alkynyl)gold(iii) N&#x2041;C complexes with distinct
 mechanochromic luminescence and electroluminescence properties
;
_journal_name_full 'Chem. Sci.'
_journal_paper_doi 10.1039/C7SC02410J
_journal_year 2017
_chemical_formula_moiety 'C40 H26 Au F3 N2'
_chemical_formula_sum 'C40 H26 Au F3 N2'
_chemical_formula_weight 788.59
_space_group_crystal_system triclinic
_space_group_IT_number 2
_space_group_name_Hall '-P 1'
_space_group_name_H-M_alt 'P -1'
_symmetry_space_group_name_Hall '-P 1'
_symmetry_space_group_name_H-M 'P -1'
_atom_sites_solution_hydrogens geom
_audit_creation_method SHELXL-2014/7
_audit_update_record
;
2017-05-29 deposited with the CCDC.
2017-08-07 downloaded from the CCDC.
;
_cell_angle_alpha 87.9570(10)
_cell_angle_beta 86.6440(10)
_cell_angle_gamma 64.1090(10)
_cell_formula_units_Z 4
_cell_length_a 10.6675(4)
_cell_length_b 10.7859(4)
_cell_length_c 29.4456(13)
_cell_measurement_reflns_used 332
_cell_measurement_temperature 100(2)
_cell_measurement_theta_max 45
_cell_measurement_theta_min 3
_cell_volume 3042.5(2)
_computing_cell_refinement 'SAINT v8.34A (Bruker-AXS, 2007)'
_computing_data_collection 'APEX3 v2015.5-2 (Bruker-AXS, 2015)'
_computing_data_reduction 'SAINT v8.34A (Bruker-AXS, 2007)'
_computing_molecular_graphics 'Bruker SHELXTL'
_computing_publication_material 'Bruker SHELXTL'
_computing_structure_refinement 'SHELXL-2014/7 (Sheldrick, 2014)'
_computing_structure_solution 'SHELXT-2014/5 (Sheldrick, 2015)'
_diffrn_ambient_temperature 100(2)
_diffrn_detector_area_resol_mean 10.24
_diffrn_measured_fraction_theta_full 0.997
_diffrn_measured_fraction_theta_max 0.997
_diffrn_measurement_device_type 'Bruker D8 VENTURE FIXED-CHI PHOTON 100 CMOS'
_diffrn_measurement_method '\f and \w scans'
_diffrn_radiation_type MoK\a
_diffrn_radiation_wavelength 0.71073
_diffrn_reflns_av_R_equivalents 0.1208
_diffrn_reflns_av_unetI/netI 0.0763
_diffrn_reflns_Laue_measured_fraction_full 0.997
_diffrn_reflns_Laue_measured_fraction_max 0.997
_diffrn_reflns_limit_h_max 12
_diffrn_reflns_limit_h_min -12
_diffrn_reflns_limit_k_max 12
_diffrn_reflns_limit_k_min -12
_diffrn_reflns_limit_l_max 35
_diffrn_reflns_limit_l_min -35
_diffrn_reflns_number 75889
_diffrn_reflns_point_group_measured_fraction_full 0.997
_diffrn_reflns_point_group_measured_fraction_max 0.997
_diffrn_reflns_theta_full 25.079
_diffrn_reflns_theta_max 25.079
_diffrn_reflns_theta_min 2.079
_diffrn_source 'I\mS HB micro-focus sealed tube'
_exptl_absorpt_coefficient_mu 4.887
_exptl_absorpt_correction_T_max 0.7452
_exptl_absorpt_correction_T_min 0.6502
_exptl_absorpt_correction_type multi-scan
_exptl_absorpt_process_details 'SADABS 2014/5 (Sheldrick, 2014)'
_exptl_crystal_colour yellow
_exptl_crystal_density_diffrn 1.722
_exptl_crystal_density_method 'not measured'
_exptl_crystal_description plate
_exptl_crystal_F_000 1544
_exptl_crystal_size_max 0.175
_exptl_crystal_size_mid 0.123
_exptl_crystal_size_min 0.055
_refine_diff_density_max 1.096
_refine_diff_density_min -1.048
_refine_diff_density_rms 0.154
_refine_ls_extinction_method none
_refine_ls_goodness_of_fit_ref 1.039
_refine_ls_hydrogen_treatment constr
_refine_ls_matrix_type full
_refine_ls_number_parameters 829
_refine_ls_number_reflns 10772
_refine_ls_number_restraints 36
_refine_ls_restrained_S_all 1.068
_refine_ls_R_factor_all 0.0757
_refine_ls_R_factor_gt 0.0410
_refine_ls_shift/su_max 0.008
_refine_ls_shift/su_mean 0.000
_refine_ls_structure_factor_coef Fsqd
_refine_ls_weighting_details 'w=1/[\s^2^(Fo^2^)+7.7986P] where P=(Fo^2^+2Fc^2^)/3'
_refine_ls_weighting_scheme calc
_refine_ls_wR_factor_gt 0.0507
_refine_ls_wR_factor_ref 0.0565
_reflns_Friedel_coverage 0.000
_reflns_number_gt 7965
_reflns_number_total 10772
_reflns_threshold_expression 'I > 2\s(I)'
_cod_data_source_file c7sc02410j2.cif
_cod_data_source_block mo_CHEM0208
_cod_database_code 1546803
_shelx_shelxl_version_number 2014/7
_shelx_space_group_comment
;
The symmetry employed for this shelxl refinement is uniquely defined
by the following loop, which should always be used as a source of
symmetry information in preference to the above space-group names.
They are only intended as comments.
;
_shelx_estimated_absorpt_t_min 0.482
_shelx_estimated_absorpt_t_max 0.775

loop_
_space_group_symop_operation_xyz
'x, y, z'
'-x, -y, -z'

loop_
_atom_site_label
_atom_site_type_symbol
_atom_site_fract_x
_atom_site_fract_y
_atom_site_fract_z
_atom_site_U_iso_or_equiv
_atom_site_adp_type
_atom_site_occupancy
_atom_site_site_symmetry_order
_atom_site_calc_flag
_atom_site_refinement_flags_posn
_atom_site_refinement_flags_adp
Au1 Au 0.89766(2) 0.70969(2) -0.00825(2) 0.01269(7) Uani 1 1 d . .
N1 N 0.8167(4) 0.6969(4) 0.05605(14) 0.0117(10) Uani 1 1 d . .
N2 N 1.1567(4) 0.5671(4) 0.14958(14) 0.0114(10) Uani 1 1 d . .
F1 F 0.4625(3) 0.6577(3) 0.14405(11) 0.0267(8) Uani 1 1 d . U
F2 F 0.4238(4) 0.8655(4) 0.14426(16) 0.0609(12) Uani 1 1 d . U
F3 F 0.4122(4) 0.7734(5) 0.08286(14) 0.0654(13) Uani 1 1 d . U
C1 C 0.4838(6) 0.7519(6) 0.1195(2) 0.0221(14) Uani 1 1 d . .
C2 C 0.6829(5) 0.7294(5) 0.06596(18) 0.0144(13) Uani 1 1 d . .
H2 H 0.6188 0.7648 0.0424 0.017 Uiso 1 1 calc R U
C3 C 0.6335(5) 0.7138(5) 0.10883(18) 0.0135(12) Uani 1 1 d . .
C4 C 0.7287(5) 0.6583(5) 0.14252(19) 0.0165(13) Uani 1 1 d . .
H4 H 0.6984 0.6433 0.1723 0.020 Uiso 1 1 calc R U
C5 C 0.8672(6) 0.6249(5) 0.13267(18) 0.0120(13) Uani 1 1 d . .
H5 H 0.9323 0.5870 0.1558 0.014 Uiso 1 1 calc R U
C6 C 0.9128(5) 0.6458(5) 0.08956(18) 0.0119(12) Uani 1 1 d . .
C7 C 1.0565(5) 0.6108(5) 0.07300(18) 0.0106(12) Uani 1 1 d . .
C8 C 1.0791(5) 0.6212(5) 0.02545(18) 0.0123(12) Uani 1 1 d . .
C9 C 1.2131(6) 0.5728(5) 0.00653(19) 0.0158(13) Uani 1 1 d . .
H9 H 1.2285 0.5798 -0.0254 0.019 Uiso 1 1 calc R U
C10 C 1.3259(6) 0.5134(5) 0.03456(19) 0.0161(13) Uani 1 1 d . .
H10 H 1.4183 0.4743 0.0214 0.019 Uiso 1 1 calc R U
C11 C 1.3047(5) 0.5110(5) 0.08112(18) 0.0138(13) Uani 1 1 d . .
H11 H 1.3828 0.4736 0.0998 0.017 Uiso 1 1 calc R U
C12 C 1.1722(5) 0.5619(5) 0.10094(18) 0.0107(12) Uani 1 1 d . .
C13 C 1.1012(5) 0.6987(5) 0.17034(18) 0.0132(12) Uani 1 1 d . .
C14 C 1.1160(5) 0.8071(5) 0.14805(18) 0.0151(13) Uani 1 1 d . .
H14 H 1.1663 0.7925 0.1195 0.018 Uiso 1 1 calc R U
C15 C 1.0575(5) 0.9373(5) 0.16728(19) 0.0173(13) Uani 1 1 d . .
H15 H 1.0674 1.0115 0.1518 0.021 Uiso 1 1 calc R U
C16 C 0.9849(6) 0.9590(6) 0.20899(19) 0.0209(14) Uani 1 1 d . .
H16 H 0.9446 1.0479 0.2222 0.025 Uiso 1 1 calc R U
C17 C 0.9717(6) 0.8503(5) 0.23121(19) 0.0233(14) Uani 1 1 d . .
H17 H 0.9229 0.8645 0.2600 0.028 Uiso 1 1 calc R U
C18 C 1.0281(5) 0.7217(5) 0.21220(18) 0.0181(13) Uani 1 1 d . .
H18 H 1.0171 0.6481 0.2277 0.022 Uiso 1 1 calc R U
C19 C 1.2143(5) 0.4413(5) 0.17460(18) 0.0121(13) Uani 1 1 d . U
C20 C 1.2159(5) 0.3247(5) 0.15595(19) 0.0162(13) Uani 1 1 d . .
H20 H 1.1786 0.3299 0.1270 0.019 Uiso 1 1 calc R U
C21 C 1.2716(5) 0.2002(6) 0.1794(2) 0.0208(14) Uani 1 1 d . .
H21 H 1.2726 0.1206 0.1663 0.025 Uiso 1 1 calc R U
C22 C 1.3259(5) 0.1899(5) 0.22165(19) 0.0183(13) Uani 1 1 d . .
H22 H 1.3629 0.1045 0.2378 0.022 Uiso 1 1 calc R U
C23 C 1.3253(5) 0.3065(5) 0.23987(19) 0.0180(13) Uani 1 1 d . .
H23 H 1.3632 0.3007 0.2687 0.022 Uiso 1 1 calc R U
C24 C 1.2704(5) 0.4314(5) 0.21686(18) 0.0150(13) Uani 1 1 d . .
H24 H 1.2709 0.5105 0.2299 0.018 Uiso 1 1 calc R U
C25 C 0.9971(5) 0.7113(5) -0.06576(19) 0.0161(13) Uani 1 1 d . .
C26 C 1.0687(6) 0.7039(5) -0.09927(19) 0.0153(13) Uani 1 1 d . .
C27 C 1.1665(6) 0.6903(5) -0.13729(18) 0.0147(13) Uani 1 1 d . .
C28 C 1.1400(6) 0.6682(5) -0.18108(18) 0.0153(13) Uani 1 1 d . .
H28 H 1.0541 0.6667 -0.1870 0.018 Uiso 1 1 calc R U
C29 C 1.2388(6) 0.6482(5) -0.21622(19) 0.0182(13) Uani 1 1 d . .
H29 H 1.2213 0.6309 -0.2460 0.022 Uiso 1 1 calc R U
C30 C 1.3619(5) 0.6534(5) -0.20812(19) 0.0179(13) Uani 1 1 d . .
H30 H 1.4288 0.6407 -0.2324 0.022 Uiso 1 1 calc R U
C31 C 1.3886(6) 0.6769(5) -0.16493(19) 0.0187(14) Uani 1 1 d . .
H31 H 1.4732 0.6816 -0.1595 0.022 Uiso 1 1 calc R U
C32 C 1.2917(5) 0.6937(5) -0.12945(19) 0.0167(13) Uani 1 1 d . .
H32 H 1.3112 0.7077 -0.0995 0.020 Uiso 1 1 calc R U
C33 C 0.7074(6) 0.7982(5) -0.03649(17) 0.0138(13) Uani 1 1 d . .
C34 C 0.5904(6) 0.8449(5) -0.04819(18) 0.0161(13) Uani 1 1 d . .
C35 C 0.4453(6) 0.8981(5) -0.05821(19) 0.0164(13) Uani 1 1 d . .
C36 C 0.3496(6) 0.8965(6) -0.0243(2) 0.0281(15) Uani 1 1 d . .
H36 H 0.3818 0.8592 0.0048 0.034 Uiso 1 1 calc R U
C37 C 0.2100(6) 0.9473(6) -0.0317(2) 0.0280(15) Uani 1 1 d . .
H37 H 0.1467 0.9456 -0.0079 0.034 Uiso 1 1 calc R U
C38 C 0.1623(6) 1.0006(5) -0.0735(2) 0.0257(15) Uani 1 1 d . .
H38 H 0.0658 1.0352 -0.0789 0.031 Uiso 1 1 calc R U
C39 C 0.2553(6) 1.0040(5) -0.1083(2) 0.0210(14) Uani 1 1 d . .
H39 H 0.2221 1.0420 -0.1372 0.025 Uiso 1 1 calc R U
C40 C 0.3953(6) 0.9522(5) -0.1007(2) 0.0192(14) Uani 1 1 d . .
H40 H 0.4585 0.9534 -0.1246 0.023 Uiso 1 1 calc R U
Au2 Au 0.38452(2) 0.39522(2) 0.51504(2) 0.01203(6) Uani 1 1 d . .
N3 N 0.3536(4) 0.4341(4) 0.44675(15) 0.0116(10) Uani 1 1 d . .
N4 N 0.7511(4) 0.1952(4) 0.37178(15) 0.0155(11) Uani 1 1 d . .
F4 F -0.0293(3) 0.6495(3) 0.39202(11) 0.0260(8) Uani 1 1 d . .
F5 F 0.0596(3) 0.7906(3) 0.37891(13) 0.0363(9) Uani 1 1 d . .
F6 F 0.0634(3) 0.6565(4) 0.32579(11) 0.0375(10) Uani 1 1 d . .
C41 C 0.0781(6) 0.6620(6) 0.37032(19) 0.0202(14) Uani 1 1 d . .
C42 C 0.2306(6) 0.5229(5) 0.43070(19) 0.0152(13) Uani 1 1 d . .
H42 H 0.1522 0.5642 0.4513 0.018 Uiso 1 1 calc R U
C43 C 0.2153(5) 0.5555(5) 0.38513(18) 0.0132(12) Uani 1 1 d . .
C44 C 0.3286(6) 0.4942(5) 0.35535(19) 0.0165(13) Uani 1 1 d . .
H44 H 0.3206 0.5156 0.3238 0.020 Uiso 1 1 calc R U
C45 C 0.4541(6) 0.4012(5) 0.37184(18) 0.0136(13) Uani 1 1 d . .
H45 H 0.5320 0.3570 0.3512 0.016 Uiso 1 1 calc R U
C46 C 0.4687(5) 0.3710(5) 0.41803(18) 0.0097(12) Uani 1 1 d . .
C47 C 0.5965(5) 0.2859(5) 0.44147(18) 0.0112(12) Uani 1 1 d . .
C48 C 0.5839(5) 0.2862(5) 0.48949(18) 0.0126(12) Uani 1 1 d . .
C49 C 0.7018(5) 0.2211(5) 0.51463(19) 0.0144(13) Uani 1 1 d . .
H49 H 0.6929 0.2217 0.5469 0.017 Uiso 1 1 calc R U
C50 C 0.8328(6) 0.1550(5) 0.49283(18) 0.0167(13) Uani 1 1 d . U
H50 H 0.9136 0.1132 0.5102 0.020 Uiso 1 1 calc R U
C51 C 0.8455(6) 0.1501(5) 0.44614(18) 0.0162(13) Uani 1 1 d . .
H51 H 0.9353 0.1039 0.4315 0.019 Uiso 1 1 calc R U
C52 C 0.7291(5) 0.2117(5) 0.42002(18) 0.0116(12) Uani 1 1 d . .
C53 C 0.8388(5) 0.2471(5) 0.34791(17) 0.0102(12) Uani 1 1 d . .
C54 C 0.8145(5) 0.3821(5) 0.35479(18) 0.0147(13) Uani 1 1 d . .
H54 H 0.7437 0.4367 0.3763 0.018 Uiso 1 1 calc R U
C55 C 0.8924(5) 0.4376(5) 0.33052(18) 0.0174(13) Uani 1 1 d . .
H55 H 0.8739 0.5310 0.3350 0.021 Uiso 1 1 calc R U
C56 C 0.9972(6) 0.3589(6) 0.29973(19) 0.0196(14) Uani 1 1 d . .
H56 H 1.0499 0.3977 0.2826 0.023 Uiso 1 1 calc R U
C57 C 1.0244(6) 0.2230(6) 0.29410(19) 0.0230(14) Uani 1 1 d . .
H57 H 1.0980 0.1674 0.2735 0.028 Uiso 1 1 calc R U
C58 C 0.9461(5) 0.1668(5) 0.31796(19) 0.0197(14) Uani 1 1 d . .
H58 H 0.9659 0.0730 0.3138 0.024 Uiso 1 1 calc R U
C59 C 0.7116(5) 0.1029(5) 0.35028(18) 0.0127(12) Uani 1 1 d . .
C60 C 0.6840(5) 0.1204(5) 0.30446(19) 0.0172(13) Uani 1 1 d . .
H60 H 0.6939 0.1927 0.2877 0.021 Uiso 1 1 calc R U
C61 C 0.6424(6) 0.0343(5) 0.2831(2) 0.0233(14) Uani 1 1 d . .
H61 H 0.6254 0.0465 0.2516 0.028 Uiso 1 1 calc R U
C62 C 0.6254(6) -0.0692(6) 0.3070(2) 0.0257(15) Uani 1 1 d . .
H62 H 0.5942 -0.1270 0.2924 0.031 Uiso 1 1 calc R U
C63 C 0.6539(6) -0.0890(6) 0.3529(2) 0.0289(16) Uani 1 1 d . .
H63 H 0.6441 -0.1617 0.3695 0.035 Uiso 1 1 calc R U
C64 C 0.6968(6) -0.0024(5) 0.3746(2) 0.0205(14) Uani 1 1 d . .
H64 H 0.7158 -0.0157 0.4059 0.025 Uiso 1 1 calc R U
C65 C 0.4405(5) 0.3479(5) 0.57759(19) 0.0129(12) Uani 1 1 d . .
C66 C 0.4838(5) 0.3192(5) 0.61481(19) 0.0132(13) Uani 1 1 d . .
C67 C 0.5421(6) 0.2834(5) 0.65958(19) 0.0140(13) Uani 1 1 d . .
C68 C 0.6726(6) 0.1742(5) 0.6644(2) 0.0219(14) Uani 1 1 d . .
H68 H 0.7219 0.1199 0.6388 0.026 Uiso 1 1 calc R U
C69 C 0.7306(6) 0.1447(6) 0.7064(2) 0.0296(16) Uani 1 1 d . .
H69 H 0.8205 0.0704 0.7093 0.036 Uiso 1 1 calc R U
C70 C 0.6614(6) 0.2203(6) 0.7441(2) 0.0233(14) Uani 1 1 d . .
H70 H 0.7029 0.1988 0.7727 0.028 Uiso 1 1 calc R U
C71 C 0.5314(6) 0.3272(6) 0.73986(19) 0.0201(14) Uani 1 1 d . .
H71 H 0.4821 0.3801 0.7657 0.024 Uiso 1 1 calc R U
C72 C 0.4724(6) 0.3579(5) 0.69799(18) 0.0169(13) Uani 1 1 d . .
H72 H 0.3820 0.4316 0.6954 0.020 Uiso 1 1 calc R U
C73 C 0.1814(6) 0.5133(5) 0.53433(17) 0.0149(13) Uani 1 1 d . U
C74 C 0.0616(6) 0.5957(5) 0.54011(17) 0.0151(13) Uani 1 1 d . .
C75 C -0.0807(5) 0.7009(5) 0.54546(19) 0.0152(13) Uani 1 1 d . .
C76 C -0.1460(6) 0.7402(5) 0.58843(19) 0.0212(14) Uani 1 1 d . .
H76 H -0.0972 0.6949 0.6146 0.025 Uiso 1 1 calc R U
C77 C -0.2794(6) 0.8430(6) 0.5936(2) 0.0251(15) Uani 1 1 d . .
H77 H -0.3228 0.8667 0.6232 0.030 Uiso 1 1 calc R U
C78 C -0.3504(6) 0.9118(6) 0.5560(2) 0.0249(15) Uani 1 1 d . .
H78 H -0.4415 0.9849 0.5596 0.030 Uiso 1 1 calc R U
C79 C -0.2886(6) 0.8742(6) 0.5129(2) 0.0241(14) Uani 1 1 d . .
H79 H -0.3379 0.9204 0.4869 0.029 Uiso 1 1 calc R U
C80 C -0.1549(6) 0.7692(5) 0.50768(19) 0.0187(13) Uani 1 1 d . .
H80 H -0.1132 0.7434 0.4780 0.022 Uiso 1 1 calc R U

loop_
_atom_site_aniso_label
_atom_site_aniso_U_11
_atom_site_aniso_U_22
_atom_site_aniso_U_33
_atom_site_aniso_U_23
_atom_site_aniso_U_13
_atom_site_aniso_U_12
Au1 0.01093(14) 0.01763(13) 0.00969(14) -0.00221(10) 0.00013(10) -0.00633(11)
N1 0.010(3) 0.015(2) 0.012(3) -0.008(2) 0.001(2) -0.006(2)
N2 0.008(2) 0.015(2) 0.010(3) 0.001(2) -0.0021(19) -0.003(2)
F1 0.0197(17) 0.0308(17) 0.034(2) 0.0083(15) 0.0032(15) -0.0165(15)
F2 0.042(2) 0.042(2) 0.099(3) -0.018(2) 0.031(2) -0.0221(19)
F3 0.027(2) 0.122(3) 0.043(2) 0.034(2) -0.0069(18) -0.031(2)
C1 0.019(4) 0.027(3) 0.021(4) -0.001(3) -0.002(3) -0.011(3)
C2 0.009(3) 0.018(3) 0.015(3) -0.004(2) -0.002(2) -0.004(3)
C3 0.011(3) 0.010(3) 0.017(3) -0.003(2) 0.003(3) -0.003(2)
C4 0.016(3) 0.017(3) 0.016(3) 0.001(3) 0.005(3) -0.008(3)
C5 0.015(3) 0.015(3) 0.008(3) 0.002(2) -0.002(2) -0.007(3)
C6 0.012(3) 0.009(3) 0.017(3) -0.004(2) -0.001(3) -0.007(3)
C7 0.012(3) 0.009(3) 0.014(3) -0.003(2) 0.005(3) -0.008(3)
C8 0.009(3) 0.014(3) 0.015(3) 0.001(2) -0.003(2) -0.006(3)
C9 0.020(3) 0.022(3) 0.009(3) 0.000(3) 0.002(3) -0.012(3)
C10 0.011(3) 0.014(3) 0.022(4) -0.001(3) 0.005(3) -0.005(3)
C11 0.007(3) 0.019(3) 0.013(3) 0.003(2) -0.003(2) -0.004(3)
C12 0.011(3) 0.011(3) 0.011(3) 0.002(2) 0.000(2) -0.005(3)
C13 0.007(3) 0.013(3) 0.014(3) -0.003(2) -0.003(2) 0.001(2)
C14 0.012(3) 0.021(3) 0.013(3) -0.002(3) -0.004(2) -0.007(3)
C15 0.018(3) 0.017(3) 0.017(4) 0.006(3) -0.009(3) -0.007(3)
C16 0.021(4) 0.016(3) 0.019(4) -0.004(3) -0.009(3) -0.001(3)
C17 0.018(3) 0.026(3) 0.015(4) -0.005(3) 0.000(3) 0.000(3)
C18 0.018(3) 0.018(3) 0.015(3) 0.002(3) -0.005(3) -0.004(3)
C19 0.005(2) 0.016(2) 0.012(3) 0.001(2) 0.001(2) -0.002(2)
C20 0.010(3) 0.020(3) 0.016(3) 0.001(3) -0.003(2) -0.004(3)
C21 0.014(3) 0.022(3) 0.026(4) -0.006(3) 0.005(3) -0.008(3)
C22 0.008(3) 0.017(3) 0.026(4) 0.003(3) 0.006(3) -0.003(3)
C23 0.010(3) 0.028(3) 0.014(3) 0.002(3) 0.000(2) -0.006(3)
C24 0.009(3) 0.015(3) 0.017(3) -0.003(3) -0.001(2) -0.001(3)
C25 0.010(3) 0.020(3) 0.019(4) -0.008(3) -0.004(3) -0.006(3)
C26 0.012(3) 0.012(3) 0.017(4) 0.000(3) -0.005(3) 0.000(3)
C27 0.018(3) 0.009(3) 0.014(3) -0.003(2) 0.002(3) -0.003(3)
C28 0.020(3) 0.011(3) 0.018(4) 0.002(2) 0.002(3) -0.010(3)
C29 0.022(4) 0.017(3) 0.015(3) 0.001(3) 0.003(3) -0.009(3)
C30 0.011(3) 0.017(3) 0.020(4) 0.001(3) 0.006(3) -0.002(3)
C31 0.009(3) 0.023(3) 0.025(4) 0.001(3) -0.001(3) -0.007(3)
C32 0.019(3) 0.014(3) 0.019(4) 0.000(2) -0.005(3) -0.008(3)
C33 0.019(3) 0.018(3) 0.007(3) -0.003(2) 0.001(3) -0.010(3)
C34 0.016(3) 0.022(3) 0.011(3) -0.002(3) 0.000(3) -0.008(3)
C35 0.019(3) 0.019(3) 0.012(3) -0.005(3) -0.006(3) -0.008(3)
C36 0.019(4) 0.041(4) 0.015(4) 0.000(3) -0.011(3) -0.003(3)
C37 0.018(4) 0.038(4) 0.023(4) -0.001(3) -0.003(3) -0.007(3)
C38 0.016(3) 0.020(3) 0.038(4) -0.009(3) -0.005(3) -0.003(3)
C39 0.022(4) 0.020(3) 0.024(4) 0.007(3) -0.014(3) -0.011(3)
C40 0.020(3) 0.016(3) 0.023(4) -0.005(3) 0.001(3) -0.009(3)
Au2 0.01256(14) 0.01371(12) 0.00912(14) -0.00139(10) 0.00113(10) -0.00519(11)
N3 0.008(3) 0.007(2) 0.017(3) -0.002(2) -0.003(2) 0.000(2)
N4 0.017(3) 0.021(2) 0.013(3) -0.004(2) 0.007(2) -0.012(2)
F4 0.0168(19) 0.040(2) 0.022(2) 0.0046(16) -0.0025(15) -0.0136(17)
F5 0.022(2) 0.0183(18) 0.064(3) 0.0051(18) -0.0076(18) -0.0034(16)
F6 0.025(2) 0.060(2) 0.014(2) 0.0096(18) -0.0089(16) -0.0062(19)
C41 0.019(3) 0.027(3) 0.015(4) 0.002(3) -0.003(3) -0.011(3)
C42 0.015(3) 0.018(3) 0.016(4) -0.003(3) 0.003(3) -0.010(3)
C43 0.017(3) 0.016(3) 0.009(3) 0.001(2) -0.002(2) -0.010(3)
C44 0.023(4) 0.020(3) 0.009(3) -0.001(3) -0.002(3) -0.012(3)
C45 0.018(3) 0.010(3) 0.013(3) -0.001(2) 0.000(3) -0.007(3)
C46 0.009(3) 0.007(3) 0.013(3) 0.002(2) -0.006(2) -0.004(2)
C47 0.016(3) 0.010(3) 0.013(3) 0.002(2) 0.002(2) -0.010(3)
C48 0.017(3) 0.010(3) 0.013(3) -0.003(2) 0.004(3) -0.008(3)
C49 0.019(3) 0.014(3) 0.011(3) 0.002(2) -0.003(3) -0.007(3)
C50 0.017(3) 0.019(2) 0.012(3) 0.006(2) -0.005(2) -0.006(2)
C51 0.012(3) 0.016(3) 0.018(4) -0.003(3) 0.003(3) -0.005(3)
C52 0.016(3) 0.010(3) 0.009(3) -0.001(2) 0.000(2) -0.006(3)
C53 0.005(3) 0.019(3) 0.005(3) 0.001(2) -0.002(2) -0.005(3)
C54 0.009(3) 0.018(3) 0.015(3) -0.005(3) -0.001(2) -0.003(3)
C55 0.019(3) 0.021(3) 0.016(3) 0.000(3) -0.009(3) -0.011(3)
C56 0.017(3) 0.030(3) 0.019(4) 0.007(3) -0.004(3) -0.018(3)
C57 0.014(3) 0.033(4) 0.024(4) -0.008(3) 0.007(3) -0.011(3)
C58 0.014(3) 0.016(3) 0.028(4) -0.007(3) 0.007(3) -0.007(3)
C59 0.010(3) 0.010(3) 0.016(3) -0.006(2) 0.007(2) -0.003(2)
C60 0.018(3) 0.011(3) 0.019(4) 0.002(3) 0.006(3) -0.004(3)
C61 0.022(4) 0.021(3) 0.022(4) -0.002(3) 0.001(3) -0.005(3)
C62 0.023(4) 0.031(4) 0.032(4) -0.012(3) 0.002(3) -0.019(3)
C63 0.036(4) 0.022(3) 0.035(4) 0.003(3) 0.002(3) -0.019(3)
C64 0.018(3) 0.022(3) 0.018(4) 0.000(3) 0.005(3) -0.006(3)
C65 0.012(3) 0.015(3) 0.010(3) -0.004(2) 0.003(3) -0.006(3)
C66 0.009(3) 0.011(3) 0.017(4) -0.001(3) 0.006(3) -0.002(2)
C67 0.014(3) 0.016(3) 0.016(4) 0.000(3) 0.000(3) -0.011(3)
C68 0.023(4) 0.015(3) 0.021(4) -0.003(3) 0.004(3) -0.002(3)
C69 0.014(3) 0.034(4) 0.027(4) 0.005(3) -0.007(3) 0.003(3)
C70 0.021(4) 0.032(4) 0.014(4) 0.005(3) -0.010(3) -0.009(3)
C71 0.018(3) 0.027(3) 0.009(3) -0.005(3) 0.006(3) -0.005(3)
C72 0.017(3) 0.016(3) 0.013(3) 0.002(3) 0.000(3) -0.003(3)
C73 0.020(3) 0.015(2) 0.008(3) -0.003(2) 0.001(2) -0.006(2)
C74 0.023(4) 0.017(3) 0.008(3) -0.001(2) 0.003(3) -0.012(3)
C75 0.012(3) 0.019(3) 0.018(3) -0.001(3) 0.001(3) -0.010(3)
C76 0.021(4) 0.023(3) 0.017(4) 0.000(3) -0.005(3) -0.007(3)
C77 0.018(4) 0.031(4) 0.021(4) -0.010(3) 0.007(3) -0.006(3)
C78 0.008(3) 0.019(3) 0.040(4) 0.004(3) -0.003(3) 0.001(3)
C79 0.021(4) 0.034(4) 0.017(4) 0.006(3) 0.002(3) -0.013(3)
C80 0.019(3) 0.020(3) 0.016(3) 0.000(3) 0.004(3) -0.008(3)

loop_
_atom_type_symbol
_atom_type_description
_atom_type_scat_dispersion_real
_atom_type_scat_dispersion_imag
_atom_type_scat_source
C C 0.0033 0.0016 'International Tables Vol C Tables 4.2.6.8 and 6.1.1.4'
H H 0.0000 0.0000 'International Tables Vol C Tables 4.2.6.8 and 6.1.1.4'
N N 0.0061 0.0033 'International Tables Vol C Tables 4.2.6.8 and 6.1.1.4'
F F 0.0171 0.0103 'International Tables Vol C Tables 4.2.6.8 and 6.1.1.4'
Au Au -2.0133 8.8022 'International Tables Vol C Tables 4.2.6.8 and 6.1.1.4'

loop_
_geom_angle_atom_site_label_1
_geom_angle_atom_site_label_2
_geom_angle_atom_site_label_3
_geom_angle
C25 Au1 C33 93.0(2)
C25 Au1 C8 92.1(2)
C33 Au1 C8 174.9(2)
C25 Au1 N1 172.82(19)
C33 Au1 N1 94.15(19)
C8 Au1 N1 80.76(19)
C2 N1 C6 120.3(5)
C2 N1 Au1 124.2(4)
C6 N1 Au1 115.4(3)
C19 N2 C13 123.1(4)
C19 N2 C12 118.4(4)
C13 N2 C12 117.9(4)
F3 C1 F1 106.7(5)
F3 C1 F2 107.3(5)
F1 C1 F2 104.7(5)
F3 C1 C3 112.6(5)
F1 C1 C3 113.2(5)
F2 C1 C3 111.8(5)
N1 C2 C3 122.7(5)
N1 C2 H2 118.7
C3 C2 H2 118.7
C2 C3 C4 118.0(5)
C2 C3 C1 122.1(5)
C4 C3 C1 119.8(5)
C5 C4 C3 119.7(5)
C5 C4 H4 120.1
C3 C4 H4 120.1
C4 C5 C6 120.8(5)
C4 C5 H5 119.6
C6 C5 H5 119.6
C5 C6 N1 118.4(5)
C5 C6 C7 127.7(5)
N1 C6 C7 113.7(5)
C12 C7 C8 119.0(5)
C12 C7 C6 124.4(5)
C8 C7 C6 116.6(5)
C9 C8 C7 120.1(5)
C9 C8 Au1 126.9(4)
C7 C8 Au1 112.9(4)
C8 C9 C10 119.5(5)
C8 C9 H9 120.2
C10 C9 H9 120.2
C11 C10 C9 120.6(5)
C11 C10 H10 119.7
C9 C10 H10 119.7
C12 C11 C10 120.9(5)
C12 C11 H11 119.6
C10 C11 H11 119.6
C11 C12 C7 119.4(5)
C11 C12 N2 118.2(5)
C7 C12 N2 122.4(5)
C14 C13 C18 119.1(5)
C14 C13 N2 119.9(5)
C18 C13 N2 120.9(5)
C13 C14 C15 120.3(5)
C13 C14 H14 119.9
C15 C14 H14 119.9
C16 C15 C14 120.1(5)
C16 C15 H15 120.0
C14 C15 H15 120.0
C17 C16 C15 119.4(5)
C17 C16 H16 120.3
C15 C16 H16 120.3
C18 C17 C16 120.8(5)
C18 C17 H17 119.6
C16 C17 H17 119.6
C17 C18 C13 120.3(5)
C17 C18 H18 119.9
C13 C18 H18 119.9
C20 C19 C24 119.2(5)
C20 C19 N2 118.6(5)
C24 C19 N2 122.2(5)
C19 C20 C21 120.0(5)
C19 C20 H20 120.0
C21 C20 H20 120.0
C22 C21 C20 121.1(5)
C22 C21 H21 119.4
C20 C21 H21 119.4
C23 C22 C21 118.5(5)
C23 C22 H22 120.8
C21 C22 H22 120.8
C24 C23 C22 121.1(5)
C24 C23 H23 119.4
C22 C23 H23 119.4
C23 C24 C19 120.0(5)
C23 C24 H24 120.0
C19 C24 H24 120.0
C26 C25 Au1 174.1(5)
C25 C26 C27 174.7(6)
C32 C27 C28 119.2(5)
C32 C27 C26 119.4(5)
C28 C27 C26 121.4(5)
C29 C28 C27 120.0(5)
C29 C28 H28 120.0
C27 C28 H28 120.0
C30 C29 C28 120.3(5)
C30 C29 H29 119.9
C28 C29 H29 119.9
C29 C30 C31 120.2(5)
C29 C30 H30 119.9
C31 C30 H30 119.9
C30 C31 C32 119.9(5)
C30 C31 H31 120.1
C32 C31 H31 120.1
C27 C32 C31 120.5(5)
C27 C32 H32 119.8
C31 C32 H32 119.8
C34 C33 Au1 171.9(5)
C33 C34 C35 174.7(6)
C36 C35 C40 117.8(5)
C36 C35 C34 119.2(5)
C40 C35 C34 122.9(5)
C37 C36 C35 121.8(6)
C37 C36 H36 119.1
C35 C36 H36 119.1
C38 C37 C36 119.7(6)
C38 C37 H37 120.1
C36 C37 H37 120.1
C37 C38 C39 120.0(6)
C37 C38 H38 120.0
C39 C38 H38 120.0
C40 C39 C38 120.0(6)
C40 C39 H39 120.0
C38 C39 H39 120.0
C39 C40 C35 120.7(5)
C39 C40 H40 119.7
C35 C40 H40 119.7
C65 Au2 C73 93.2(2)
C65 Au2 C48 92.3(2)
C73 Au2 C48 174.3(2)
C65 Au2 N3 172.34(19)
C73 Au2 N3 94.28(19)
C48 Au2 N3 80.20(19)
C42 N3 C46 120.9(5)
C42 N3 Au2 122.8(4)
C46 N3 Au2 116.2(3)
C59 N4 C53 120.3(4)
C59 N4 C52 119.1(4)
C53 N4 C52 119.1(4)
F4 C41 F6 107.1(4)
F4 C41 F5 105.4(4)
F6 C41 F5 107.0(5)
F4 C41 C43 112.4(5)
F6 C41 C43 112.3(5)
F5 C41 C43 112.2(4)
N3 C42 C43 121.7(5)
N3 C42 H42 119.1
C43 C42 H42 119.1
C44 C43 C42 118.9(5)
C44 C43 C41 122.4(5)
C42 C43 C41 118.5(5)
C43 C44 C45 119.2(5)
C43 C44 H44 120.4
C45 C44 H44 120.4
C44 C45 C46 121.2(5)
C44 C45 H45 119.4
C46 C45 H45 119.4
N3 C46 C45 118.0(5)
N3 C46 C47 113.8(5)
C45 C46 C47 128.1(5)
C52 C47 C48 118.7(5)
C52 C47 C46 125.2(5)
C48 C47 C46 116.0(5)
C49 C48 C47 120.1(5)
C49 C48 Au2 126.2(4)
C47 C48 Au2 113.7(4)
C48 C49 C50 120.3(5)
C48 C49 H49 119.8
C50 C49 H49 119.8
C51 C50 C49 119.9(5)
C51 C50 H50 120.0
C49 C50 H50 120.0
C50 C51 C52 121.1(5)
C50 C51 H51 119.5
C52 C51 H51 119.5
C51 C52 C47 119.7(5)
C51 C52 N4 117.3(5)
C47 C52 N4 123.0(5)
C58 C53 C54 119.3(5)
C58 C53 N4 121.8(5)
C54 C53 N4 118.8(5)
C55 C54 C53 120.3(5)
C55 C54 H54 119.9
C53 C54 H54 119.9
C54 C55 C56 120.5(5)
C54 C55 H55 119.7
C56 C55 H55 119.7
C55 C56 C57 119.1(5)
C55 C56 H56 120.5
C57 C56 H56 120.5
C56 C57 C58 120.8(5)
C56 C57 H57 119.6
C58 C57 H57 119.6
C57 C58 C53 119.9(5)
C57 C58 H58 120.1
C53 C58 H58 120.1
C64 C59 C60 119.3(5)
C64 C59 N4 121.1(5)
C60 C59 N4 119.6(5)
C61 C60 C59 120.7(5)
C61 C60 H60 119.6
C59 C60 H60 119.6
C62 C61 C60 120.4(6)
C62 C61 H61 119.8
C60 C61 H61 119.8
C61 C62 C63 119.6(5)
C61 C62 H62 120.2
C63 C62 H62 120.2
C62 C63 C64 120.1(5)
C62 C63 H63 119.9
C64 C63 H63 119.9
C59 C64 C63 119.8(5)
C59 C64 H64 120.1
C63 C64 H64 120.1
C66 C65 Au2 175.1(5)
C65 C66 C67 177.7(6)
C72 C67 C68 118.2(5)
C72 C67 C66 121.9(5)
C68 C67 C66 119.9(5)
C69 C68 C67 119.8(5)
C69 C68 H68 120.1
C67 C68 H68 120.1
C70 C69 C68 121.5(5)
C70 C69 H69 119.3
C68 C69 H69 119.3
C71 C70 C69 119.2(5)
C71 C70 H70 120.4
C69 C70 H70 120.4
C70 C71 C72 119.9(5)
C70 C71 H71 120.1
C72 C71 H71 120.1
C71 C72 C67 121.4(5)
C71 C72 H72 119.3
C67 C72 H72 119.3
C74 C73 Au2 170.0(5)
C73 C74 C75 176.5(6)
C80 C75 C76 118.0(5)
C80 C75 C74 120.8(5)
C76 C75 C74 121.2(5)
C77 C76 C75 121.3(5)
C77 C76 H76 119.3
C75 C76 H76 119.3
C76 C77 C78 120.0(6)
C76 C77 H77 120.0
C78 C77 H77 120.0
C77 C78 C79 119.8(5)
C77 C78 H78 120.1
C79 C78 H78 120.1
C78 C79 C80 120.1(6)
C78 C79 H79 120.0
C80 C79 H79 120.0
C79 C80 C75 120.8(5)
C79 C80 H80 119.6
C75 C80 H80 119.6

loop_
_geom_bond_atom_site_label_1
_geom_bond_atom_site_label_2
_geom_bond_distance
Au1 C25 1.949(6)
Au1 C33 2.042(6)
Au1 C8 2.046(5)
Au1 N1 2.060(4)
N1 C2 1.329(6)
N1 C6 1.384(6)
N2 C19 1.420(6)
N2 C13 1.423(6)
N2 C12 1.432(6)
F1 C1 1.318(6)
F2 C1 1.329(6)
F3 C1 1.315(6)
C1 C3 1.482(7)
C2 C3 1.372(7)
C2 H2 0.9500
C3 C4 1.385(7)
C4 C5 1.375(7)
C4 H4 0.9500
C5 C6 1.379(7)
C5 H5 0.9500
C6 C7 1.466(7)
C7 C12 1.414(7)
C7 C8 1.416(7)
C8 C9 1.379(7)
C9 C10 1.395(7)
C9 H9 0.9500
C10 C11 1.378(7)
C10 H10 0.9500
C11 C12 1.375(7)
C11 H11 0.9500
C13 C14 1.384(7)
C13 C18 1.389(7)
C14 C15 1.390(7)
C14 H14 0.9500
C15 C16 1.383(7)
C15 H15 0.9500
C16 C17 1.379(8)
C16 H16 0.9500
C17 C18 1.373(7)
C17 H17 0.9500
C18 H18 0.9500
C19 C20 1.384(7)
C19 C24 1.393(7)
C20 C21 1.385(7)
C20 H20 0.9500
C21 C22 1.383(8)
C21 H21 0.9500
C22 C23 1.382(7)
C22 H22 0.9500
C23 C24 1.382(7)
C23 H23 0.9500
C24 H24 0.9500
C25 C26 1.195(7)
C26 C27 1.451(8)
C27 C32 1.384(7)
C27 C28 1.387(7)
C28 C29 1.385(7)
C28 H28 0.9500
C29 C30 1.374(7)
C29 H29 0.9500
C30 C31 1.375(7)
C30 H30 0.9500
C31 C32 1.384(7)
C31 H31 0.9500
C32 H32 0.9500
C33 C34 1.191(7)
C34 C35 1.441(7)
C35 C36 1.392(8)
C35 C40 1.394(7)
C36 C37 1.372(7)
C36 H36 0.9500
C37 C38 1.369(8)
C37 H37 0.9500
C38 C39 1.394(8)
C38 H38 0.9500
C39 C40 1.376(7)
C39 H39 0.9500
C40 H40 0.9500
Au2 C65 1.950(6)
Au2 C73 2.034(6)
Au2 C48 2.041(5)
Au2 N3 2.055(4)
N3 C42 1.343(6)
N3 C46 1.369(6)
N4 C59 1.419(6)
N4 C53 1.426(6)
N4 C52 1.431(6)
F4 C41 1.334(6)
F5 C41 1.345(6)
F6 C41 1.336(6)
C41 C43 1.491(7)
C42 C43 1.376(7)
C42 H42 0.9500
C43 C44 1.373(7)
C44 C45 1.379(7)
C44 H44 0.9500
C45 C46 1.389(7)
C45 H45 0.9500
C46 C47 1.466(7)
C47 C52 1.408(7)
C47 C48 1.412(7)
C48 C49 1.387(7)
C49 C50 1.390(7)
C49 H49 0.9500
C50 C51 1.374(7)
C50 H50 0.9500
C51 C52 1.389(7)
C51 H51 0.9500
C53 C58 1.382(7)
C53 C54 1.383(7)
C54 C55 1.377(7)
C54 H54 0.9500
C55 C56 1.378(7)
C55 H55 0.9500
C56 C57 1.379(7)
C56 H56 0.9500
C57 C58 1.379(7)
C57 H57 0.9500
C58 H58 0.9500
C59 C64 1.383(7)
C59 C60 1.387(7)
C60 C61 1.375(7)
C60 H60 0.9500
C61 C62 1.372(8)
C61 H61 0.9500
C62 C63 1.389(8)
C62 H62 0.9500
C63 C64 1.393(7)
C63 H63 0.9500
C64 H64 0.9500
C65 C66 1.192(7)
C66 C67 1.457(8)
C67 C72 1.386(7)
C67 C68 1.387(7)
C68 C69 1.380(8)
C68 H68 0.9500
C69 C70 1.374(8)
C69 H69 0.9500
C70 C71 1.371(7)
C70 H70 0.9500
C71 C72 1.381(7)
C71 H71 0.9500
C72 H72 0.9500
C73 C74 1.203(7)
C74 C75 1.448(7)
C75 C80 1.394(7)
C75 C76 1.394(7)
C76 C77 1.374(7)
C76 H76 0.9500
C77 C78 1.380(8)
C77 H77 0.9500
C78 C79 1.382(8)
C78 H78 0.9500
C79 C80 1.384(7)
C79 H79 0.9500
C80 H80 0.9500
